data_2012992
loop_
_publ_author_name
'Morris, David G.'
'Muir, Kenneth W.'
'Ryder, Karl S.'

_publ_section_title
;
 The low-temperature phase transition of 9-methylfluoren-9-ol:
 comparison of the crystal structures at 100 and 200K
;
_journal_issue 10
_journal_name_full 'Acta Crystallographica Section C'
_journal_page_first o615
_journal_page_last o618
_journal_paper_doi 10.1107/S0108270102015822
_journal_volume 58
_journal_year 2002
_chemical_formula_moiety 'C14 H12 O1'
_chemical_formula_sum 'C14 H12 O'
_chemical_formula_weight 196.24
_chemical_name_systematic
;
9-methylfluoren-9-ol
;
_space_group_IT_number 2
_symmetry_cell_setting triclinic
_symmetry_space_group_name_Hall '-P 1'
_symmetry_space_group_name_H-M 'P -1'
_cell_angle_alpha 90.952(2)
_cell_angle_beta 103.4620(10)
_cell_angle_gamma 106.2250(10)
_cell_formula_units_Z 4
_cell_length_a 8.7380(2)
_cell_length_b 11.4571(3)
_cell_length_c 11.7097(4)
_cell_measurement_reflns_used 5786
_cell_measurement_temperature 200(2)
_cell_measurement_theta_max 30.0
_cell_measurement_theta_min 1.0
_cell_volume 1090.47(5)
_computing_cell_refinement 'HKL SCALEPACK (Otwinowski & Minor 1997)'
_computing_data_collection 'COLLECT (Nonius, 2000)'
_computing_data_reduction 'HKL DENZO (Otwinowski & Minor 1997) and WinGX (Farrugia, 1999)'
_computing_molecular_graphics 'ORTEP-3 for Windows (Farrugia, 1997)'
_computing_publication_material 'PLATON (Spek, 1990, 1998) and WinGX'
_computing_structure_refinement 'SHELXL97 (Sheldrick, 1997)'
_computing_structure_solution 'SHELXS97 (Sheldrick, 1997)'
_diffrn_ambient_temperature 100
_diffrn_measured_fraction_theta_full 0.982
_diffrn_measured_fraction_theta_max 0.982
_diffrn_measurement_device_type 'Nonius KappaCCD area-detector'
_diffrn_measurement_method '\w scans, thick slices'
_diffrn_radiation_type MoK\a
_diffrn_radiation_wavelength 0.71073
_diffrn_reflns_av_R_equivalents 0.021
_diffrn_reflns_limit_h_max 11
_diffrn_reflns_limit_h_min -12
_diffrn_reflns_limit_k_max 16
_diffrn_reflns_limit_k_min -16
_diffrn_reflns_limit_l_max 16
_diffrn_reflns_limit_l_min -16
_diffrn_reflns_number 11636
_diffrn_reflns_theta_full 30.1
_diffrn_reflns_theta_max 30.1
_diffrn_reflns_theta_min 1.8
_exptl_absorpt_coefficient_mu 0.074
_exptl_absorpt_correction_type none
_exptl_crystal_colour colourless
_exptl_crystal_density_diffrn 1.195
_exptl_crystal_density_meas ?
_exptl_crystal_density_method 'not measured'
_exptl_crystal_description plate
_exptl_crystal_F_000 416
_exptl_crystal_size_max 0.52
_exptl_crystal_size_mid 0.49
_exptl_crystal_size_min 0.04
_refine_diff_density_max 0.35
_refine_diff_density_min -0.21
_refine_ls_extinction_method none
_refine_ls_goodness_of_fit_ref 1.046
_refine_ls_hydrogen_treatment mixed
_refine_ls_matrix_type full
_refine_ls_number_parameters 281
_refine_ls_number_reflns 6338
_refine_ls_number_restraints 0
_refine_ls_restrained_S_all 1.046
_refine_ls_R_factor_gt 0.058
_refine_ls_shift/su_max 0.001
_refine_ls_structure_factor_coef Fsqd
_refine_ls_weighting_details 'calc w = 1/[\s^2^(Fo^2^)+(0.07P)^2^+0.25P] where P=(Fo^2^+2Fc^2^)/3'
_refine_ls_weighting_scheme calc
_refine_ls_wR_factor_ref 0.156
_reflns_number_gt 4662
_reflns_number_total 6338
_reflns_threshold_expression I>2\s(I)
_cod_data_source_file jz1524.cif
_cod_data_source_block II
_cod_depositor_comments
;
The following automatic conversions were performed:

'_exptl_crystal_density_meas' value 'not measured' was changed to '?'
- the value is perceived as not measured.

Automatic conversion script
Id: cif_fix_values 3008 2015-01-20 13:52:24Z robertas 
;
_cod_original_formula_sum 'C14 H12 O1'
_cod_database_code 2012992

loop_
_symmetry_equiv_pos_as_xyz
'x, y, z'
'-x, -y, -z'

loop_
_atom_site_label
_atom_site_fract_x
_atom_site_fract_y
_atom_site_fract_z
_atom_site_U_iso_or_equiv
_atom_site_adp_type
_atom_site_calc_flag
_atom_site_refinement_flags
_atom_site_occupancy
_atom_site_disorder_assembly
_atom_site_disorder_group
_atom_site_type_symbol
O1A 0.60712(14) 0.37270(9) 0.57885(8) 0.0427(3) Uani d . 1 . . O
H1A 0.567(2) 0.4256(19) 0.6140(18) 0.067(6) Uiso d . 1 . . H
C1A 0.59017(17) 0.26368(12) 0.63992(10) 0.0349(3) Uani d . 1 . . C
C2A 0.42116(18) 0.21676(13) 0.66419(12) 0.0402(3) Uani d . 1 . . C
C3A 0.2705(2) 0.18396(18) 0.58360(18) 0.0620(5) Uani d . 1 . . C
H3A 0.2633 0.1865 0.5015 0.074 Uiso calc R 1 . . H
C4A 0.1302(3) 0.1473(2) 0.6247(2) 0.0763(6) Uani d . 1 . . C
H4A 0.0255 0.1247 0.5702 0.092 Uiso calc R 1 . . H
C5A 0.1397(2) 0.14294(17) 0.7434(2) 0.0742(7) Uani d . 1 . . C
H5A 0.0413 0.1176 0.7695 0.089 Uiso calc R 1 . . H
C6A 0.2928(2) 0.17534(15) 0.82701(18) 0.0571(5) Uani d . 1 . . C
H6A 0.2993 0.1716 0.9089 0.069 Uiso calc R 1 . . H
C7A 0.43400(18) 0.21294(11) 0.78542(12) 0.0383(3) Uani d . 1 . . C
C8A 0.60837(18) 0.25695(11) 0.84717(10) 0.0347(3) Uani d . 1 . . C
C9A 0.70132(17) 0.28845(11) 0.76405(11) 0.0345(3) Uani d . 1 . . C
C10A 0.8705(2) 0.33418(15) 0.80031(14) 0.0486(4) Uani d . 1 . . C
H10A 0.9349 0.3552 0.7445 0.058 Uiso calc R 1 . . H
C11A 0.9449(2) 0.34876(17) 0.92150(17) 0.0622(5) Uani d . 1 . . C
H11A 1.0611 0.3812 0.9479 0.075 Uiso calc R 1 . . H
C12A 0.8532(3) 0.31701(17) 1.00259(15) 0.0631(5) Uani d . 1 . . C
H12A 0.9063 0.3273 1.0843 0.076 Uiso calc R 1 . . H
C13A 0.6856(2) 0.27054(14) 0.96668(12) 0.0509(4) Uani d . 1 . . C
H13A 0.6225 0.2477 1.0231 0.061 Uiso calc R 1 . . H
C14A 0.6302(2) 0.17239(14) 0.56417(12) 0.0469(4) Uani d . 1 . . C
H14A 0.5498 0.1537 0.4876 0.07 Uiso calc R 1 . . H
H14B 0.6259 0.0973 0.6038 0.07 Uiso calc R 1 . . H
H14C 0.7408 0.2074 0.5524 0.07 Uiso calc R 1 . . H
O1B 0.51128(17) 0.44556(10) 0.35899(9) 0.0552(3) Uani d . 1 . . O
H1B 0.530(2) 0.4066(19) 0.4196(19) 0.068(6) Uiso d . 1 . . H
C1B 0.5441(2) 0.38851(11) 0.26106(10) 0.0389(3) Uani d . 1 . . C
C2B 0.70203(18) 0.35180(12) 0.29519(10) 0.0375(3) Uani d . 1 . . C
C3B 0.8611(2) 0.42323(19) 0.34731(14) 0.0642(5) Uani d . 1 . . C
H3B 0.8834 0.5078 0.3683 0.077 Uiso calc R 1 . . H
C4B 0.9871(2) 0.3687(3) 0.36816(16) 0.0823(8) Uani d . 1 . . C
H4B 1.0966 0.4164 0.4039 0.099 Uiso calc R 1 . . H
C5B 0.9551(2) 0.2465(3) 0.33758(15) 0.0755(7) Uani d . 1 . . C
H5B 1.0436 0.2114 0.3514 0.091 Uiso calc R 1 . . H
C6B 0.7976(2) 0.17341(18) 0.28733(13) 0.0520(4) Uani d . 1 . . C
H6B 0.7765 0.0887 0.2677 0.062 Uiso calc R 1 . . H
C7B 0.67036(17) 0.22773(12) 0.26625(10) 0.0337(3) Uani d . 1 . . C
C8B 0.49380(16) 0.17472(11) 0.21596(10) 0.0314(3) Uani d . 1 . . C
C9B 0.41716(17) 0.26655(12) 0.21489(10) 0.0346(3) Uani d . 1 . . C
C10B 0.2485(2) 0.23922(19) 0.17298(14) 0.0553(4) Uani d . 1 . . C
H10B 0.1956 0.3013 0.1723 0.066 Uiso calc R 1 . . H
C11B 0.1578(2) 0.1201(2) 0.13209(16) 0.0708(6) Uani d . 1 . . C
H11B 0.0417 0.1004 0.1042 0.085 Uiso calc R 1 . . H
C12B 0.2333(2) 0.03017(19) 0.13124(16) 0.0653(5) Uani d . 1 . . C
H12B 0.169 -0.0508 0.1017 0.078 Uiso calc R 1 . . H
C13B 0.4015(2) 0.05584(13) 0.17277(13) 0.0487(4) Uani d . 1 . . C
H13B 0.4535 -0.0067 0.1719 0.058 Uiso calc R 1 . . H
C14B 0.5490(3) 0.47956(14) 0.16731(13) 0.0614(5) Uani d . 1 . . C
H14D 0.4432 0.4975 0.1454 0.092 Uiso calc R 1 . . H
H14E 0.5699 0.4446 0.0976 0.092 Uiso calc R 1 . . H
H14F 0.6369 0.555 0.1987 0.092 Uiso calc R 1 . . H

loop_
_atom_site_aniso_label
_atom_site_aniso_U_11
_atom_site_aniso_U_22
_atom_site_aniso_U_33
_atom_site_aniso_U_12
_atom_site_aniso_U_13
_atom_site_aniso_U_23
O1A 0.0706(7) 0.0431(5) 0.0310(4) 0.0335(5) 0.0230(4) 0.0154(4)
C1A 0.0507(8) 0.0367(6) 0.0267(5) 0.0235(6) 0.0142(5) 0.0095(5)
C2A 0.0468(8) 0.0367(7) 0.0430(7) 0.0218(6) 0.0102(6) 0.0091(5)
C3A 0.0509(10) 0.0695(12) 0.0661(11) 0.0254(9) 0.0054(8) 0.0157(9)
C4A 0.0505(11) 0.0763(14) 0.1052(17) 0.0248(10) 0.0164(11) 0.0272(12)
C5A 0.0537(11) 0.0518(10) 0.138(2) 0.0245(8) 0.0512(12) 0.0324(11)
C6A 0.0694(11) 0.0420(8) 0.0842(12) 0.0279(8) 0.0501(10) 0.0257(8)
C7A 0.0528(8) 0.0274(6) 0.0480(7) 0.0209(5) 0.0262(6) 0.0127(5)
C8A 0.0562(8) 0.0273(5) 0.0294(5) 0.0200(5) 0.0179(5) 0.0071(4)
C9A 0.0485(7) 0.0314(6) 0.0310(5) 0.0193(5) 0.0147(5) 0.0083(4)
C10A 0.0500(9) 0.0474(8) 0.0521(8) 0.0169(7) 0.0154(7) 0.0124(7)
C11A 0.0585(10) 0.0546(10) 0.0598(10) 0.0139(8) -0.0081(8) 0.0010(8)
C12A 0.0889(14) 0.0586(10) 0.0358(7) 0.0258(10) -0.0012(8) -0.0016(7)
C13A 0.0873(12) 0.0460(8) 0.0289(6) 0.0312(8) 0.0184(7) 0.0064(5)
C14A 0.0738(10) 0.0455(8) 0.0346(6) 0.0332(7) 0.0197(7) 0.0056(6)
O1B 0.1129(10) 0.0467(6) 0.0281(5) 0.0521(7) 0.0249(5) 0.0091(4)
C1B 0.0718(9) 0.0290(6) 0.0265(5) 0.0261(6) 0.0183(6) 0.0066(4)
C2B 0.0505(8) 0.0370(6) 0.0249(5) 0.0088(6) 0.0140(5) 0.0029(5)
C3B 0.0689(12) 0.0673(11) 0.0377(8) -0.0124(9) 0.0172(7) -0.0074(7)
C4B 0.0406(10) 0.148(2) 0.0411(9) 0.0031(12) 0.0083(7) -0.0027(12)
C5B 0.0506(10) 0.149(2) 0.0382(8) 0.0479(13) 0.0100(7) 0.0118(11)
C6B 0.0599(10) 0.0775(11) 0.0361(7) 0.0441(9) 0.0161(7) 0.0130(7)
C7B 0.0450(7) 0.0379(6) 0.0251(5) 0.0199(5) 0.0124(5) 0.0078(4)
C8B 0.0439(7) 0.0287(5) 0.0270(5) 0.0153(5) 0.0132(5) 0.0074(4)
C9B 0.0469(7) 0.0396(6) 0.0260(5) 0.0227(6) 0.0134(5) 0.0080(5)
C10B 0.0519(9) 0.0853(13) 0.0426(8) 0.0386(9) 0.0154(7) 0.0111(8)
C11B 0.0424(9) 0.1064(17) 0.0522(10) 0.0039(10) 0.0116(7) 0.0001(10)
C12B 0.0648(11) 0.0601(11) 0.0545(10) -0.0107(9) 0.0184(8) -0.0020(8)
C13B 0.0690(10) 0.0309(6) 0.0465(8) 0.0107(7) 0.0193(7) 0.0051(6)
C14B 0.1293(17) 0.0362(7) 0.0347(7) 0.0399(9) 0.0310(9) 0.0144(6)

loop_
_atom_type_symbol
_atom_type_description
_atom_type_scat_dispersion_real
_atom_type_scat_dispersion_imag
_atom_type_scat_source
C C 0.0033 0.0016 'International Tables Vol C Tables 4.2.6.8 and 6.1.1.4'
H H 0 0 'International Tables Vol C Tables 4.2.6.8 and 6.1.1.4'
O O 0.0106 0.006 'International Tables Vol C Tables 4.2.6.8 and 6.1.1.4'

loop_
_geom_angle_atom_site_label_1
_geom_angle_atom_site_label_2
_geom_angle_atom_site_label_3
_geom_angle_site_symmetry_1
_geom_angle_site_symmetry_3
_geom_angle
_geom_angle_publ_flag
O1B O1A O1B . 2_666 81.83(4) n
O1B O1A C1A . . 140.35(8) n
O1B O1A C1A 2_666 . 120.89(8) n
O1A O1B O1A . 2_666 98.17(5) n
O1A O1B C1B 2_666 . 143.02(9) n
O1A O1B C1B . . 118.67(9) n
O1A C1A C2A . . 112.15(10) ?
O1A C1A C9A . . 111.66(11) ?
C2A C1A C9A . . 101.58(10) ?
O1A C1A C14A . . 106.01(10) ?
C2A C1A C14A . . 113.34(12) ?
C9A C1A C14A . . 112.29(11) ?
C3A C2A C7A . . 121.47(15) ?
C3A C2A C1A . . 127.75(14) ?
C7A C2A C1A . . 110.75(12) ?
C2A C3A C4A . . 118.56(19) ?
C5A C4A C3A . . 121.0(2) ?
C4A C5A C6A . . 121.17(17) ?
C7A C6A C5A . . 117.70(17) ?
C6A C7A C2A . . 120.07(15) ?
C6A C7A C8A . . 131.58(14) ?
C2A C7A C8A . . 108.32(11) ?
C13A C8A C9A . . 120.26(14) ?
C13A C8A C7A . . 130.93(13) ?
C9A C8A C7A . . 108.81(11) ?
C10A C9A C8A . . 120.14(13) ?
C10A C9A C1A . . 129.34(12) ?
C8A C9A C1A . . 110.52(12) ?
C9A C10A C11A . . 118.39(15) ?
C12A C11A C10A . . 121.20(17) ?
C13A C12A C11A . . 120.46(15) ?
C12A C13A C8A . . 119.55(15) ?
O1B C1B C9B . . 112.47(12) ?
O1B C1B C2B . . 112.53(11) ?
C9B C1B C2B . . 101.69(10) ?
O1B C1B C14B . . 106.07(10) ?
C9B C1B C14B . . 111.94(12) ?
C2B C1B C14B . . 112.31(13) ?
C3B C2B C7B . . 120.22(16) ?
C3B C2B C1B . . 129.36(15) ?
C7B C2B C1B . . 110.42(12) ?
C2B C3B C4B . . 118.75(19) ?
C5B C4B C3B . . 120.64(18) ?
C4B C5B C6B . . 121.60(18) ?
C5B C6B C7B . . 118.01(18) ?
C2B C7B C6B . . 120.76(14) ?
C2B C7B C8B . . 108.75(11) ?
C6B C7B C8B . . 130.49(13) ?
C13B C8B C9B . . 120.24(13) ?
C13B C8B C7B . . 131.01(12) ?
C9B C8B C7B . . 108.75(11) ?
C10B C9B C8B . . 120.07(14) ?
C10B C9B C1B . . 129.62(13) ?
C8B C9B C1B . . 110.29(12) ?
C9B C10B C11B . . 119.09(16) ?
C12B C11B C10B . . 120.91(17) ?
C11B C12B C13B . . 120.76(17) ?
C12B C13B C8B . . 118.92(16) ?
C1A O1A H1A . . 109.3(13) ?
C2A C3A H3A . . 120.7 ?
C4A C3A H3A . . 120.7 ?
C5A C4A H4A . . 119.5 ?
C3A C4A H4A . . 119.5 ?
C4A C5A H5A . . 119.4 ?
C6A C5A H5A . . 119.4 ?
C7A C6A H6A . . 121.1 ?
C5A C6A H6A . . 121.1 ?
C9A C10A H10A . . 120.8 ?
C11A C10A H10A . . 120.8 ?
C12A C11A H11A . . 119.4 ?
C10A C11A H11A . . 119.4 ?
C13A C12A H12A . . 119.8 ?
C11A C12A H12A . . 119.8 ?
C12A C13A H13A . . 120.2 ?
C8A C13A H13A . . 120.2 ?
C1A C14A H14A . . 109.5 ?
C1A C14A H14B . . 109.5 ?
H14A C14A H14B . . 109.5 ?
C1A C14A H14C . . 109.5 ?
H14A C14A H14C . . 109.5 ?
H14B C14A H14C . . 109.5 ?
C4B C3B H3B . . 120.6 ?
C2B C3B H3B . . 120.6 ?
C5B C4B H4B . . 119.7 ?
C3B C4B H4B . . 119.7 ?
C4B C5B H5B . . 119.2 ?
C6B C5B H5B . . 119.2 ?
C5B C6B H6B . . 121.0 ?
C7B C6B H6B . . 121.0 ?
C9B C10B H10B . . 120.5 ?
C11B C10B H10B . . 120.5 ?
C12B C11B H11B . . 119.5 ?
C10B C11B H11B . . 119.5 ?
C11B C12B H12B . . 119.6 ?
C13B C12B H12B . . 119.6 ?
C12B C13B H13B . . 120.5 ?
C8B C13B H13B . . 120.5 ?
C1B C14B H14D . . 109.5 ?
C1B C14B H14E . . 109.5 ?
H14D C14B H14E . . 109.5 ?
C1B C14B H14F . . 109.5 ?
H14D C14B H14F . . 109.5 ?
H14E C14B H14F . . 109.5 ?

loop_
_geom_bond_atom_site_label_1
_geom_bond_atom_site_label_2
_geom_bond_site_symmetry_2
_geom_bond_distance
_geom_bond_publ_flag
O1A C1A . 1.4384(15) ?
C1A C2A . 1.519(2) ?
C1A C9A . 1.5204(18) ?
C1A C14A . 1.5237(18) ?
C2A C3A . 1.378(2) ?
C2A C7A . 1.4001(19) ?
C3A C4A . 1.380(3) ?
C4A C5A . 1.376(3) ?
C5A C6A . 1.409(3) ?
C6A C7A . 1.391(2) ?
C7A C8A . 1.464(2) ?
C8A C13A . 1.3901(18) ?
C8A C9A . 1.3976(17) ?
C9A C10A . 1.381(2) ?
C10A C11A . 1.402(2) ?
C11A C12A . 1.371(3) ?
C12A C13A . 1.369(3) ?
O1B C1B . 1.4342(15) ?
C1B C9B . 1.518(2) ?
C1B C2B . 1.521(2) ?
C1B C14B . 1.5265(17) ?
C2B C3B . 1.388(2) ?
C2B C7B . 1.3901(18) ?
C3B C4B . 1.388(3) ?
C4B C5B . 1.373(4) ?
C5B C6B . 1.380(3) ?
C6B C7B . 1.3962(19) ?
C7B C8B . 1.4620(19) ?
C8B C13B . 1.3909(19) ?
C8B C9B . 1.3948(17) ?
C9B C10B . 1.382(2) ?
C10B C11B . 1.384(3) ?
C11B C12B . 1.371(3) ?
C12B C13B . 1.380(3) ?
O1A H1A . 0.91(2) ?
C3A H3A . 0.9500 ?
C4A H4A . 0.9500 ?
C5A H5A . 0.9500 ?
C6A H6A . 0.9500 ?
C10A H10A . 0.9500 ?
C11A H11A . 0.9500 ?
C12A H12A . 0.9500 ?
C13A H13A . 0.9500 ?
C14A H14A . 0.9800 ?
C14A H14B . 0.9800 ?
C14A H14C . 0.9800 ?
O1B H1B . 0.85(2) ?
C3B H3B . 0.9500 ?
C4B H4B . 0.9500 ?
C5B H5B . 0.9500 ?
C6B H6B . 0.9500 ?
C10B H10B . 0.9500 ?
C11B H11B . 0.9500 ?
C12B H12B . 0.9500 ?
C13B H13B . 0.9500 ?
C14B H14D . 0.9800 ?
C14B H14E . 0.9800 ?
C14B H14F . 0.9800 ?

loop_
_geom_hbond_atom_site_label_D
_geom_hbond_atom_site_label_H
_geom_hbond_atom_site_label_A
_geom_hbond_site_symmetry_A
_geom_hbond_distance_DH
_geom_hbond_distance_HA
_geom_hbond_distance_DA
_geom_hbond_angle_DHA
O1A H1A O1B 2_666 0.91(2) 1.84(2) 2.7280(10) 162(2)
O1B H1B O1A . 0.85(2) 1.91(2) 2.7360(10) 161(2)

loop_
_geom_torsion_atom_site_label_1
_geom_torsion_atom_site_label_2
_geom_torsion_atom_site_label_3
_geom_torsion_atom_site_label_4
_geom_torsion_site_symmetry_1
_geom_torsion_site_symmetry_2
_geom_torsion_site_symmetry_3
_geom_torsion_site_symmetry_4
_geom_torsion
_geom_torsion_publ_flag
C1A O1A O1B C1B . . . . -53.6(2) n
C1A O1A O1B O1A . . . 2_666 129.80(10) n
C1A O1A O1B O1A . . 2_666 2_666 -145.10(10) n
O1B O1A C1A C14A . . . . 48.9(2) ?
O1B O1A C1A C14A 2_666 . . . 166.50(10) n
C9A C1A C2A C7A . . . . -1.00(10) n
C1A C2A C7A C8A . . . . 0.40(10) n
C6A C7A C8A C13A . . . . 2.5(2) ?
C2A C7A C8A C9A . . . . 0.50(10) n
C7A C8A C9A C1A . . . . -1.20(10) n
C2A C1A C9A C8A . . . . 1.30(10) n
O1A C1A C2A C3A . . . . 57.90(19) ?
C9A C1A C2A C3A . . . . 177.24(15) ?
C14A C1A C2A C3A . . . . -62.09(18) ?
O1A C1A C2A C7A . . . . -120.36(12) ?
C14A C1A C2A C7A . . . . 119.65(12) ?
C7A C2A C3A C4A . . . . 0.3(3) ?
C1A C2A C3A C4A . . . . -177.77(16) ?
C2A C3A C4A C5A . . . . -0.2(3) ?
C3A C4A C5A C6A . . . . -0.2(3) ?
C4A C5A C6A C7A . . . . 0.6(3) ?
C5A C6A C7A C2A . . . . -0.5(2) ?
C5A C6A C7A C8A . . . . 177.05(14) ?
C3A C2A C7A C6A . . . . 0.1(2) ?
C1A C2A C7A C6A . . . . 178.44(12) ?
C3A C2A C7A C8A . . . . -178.01(14) ?
C2A C7A C8A C13A . . . . -179.79(13) ?
C6A C7A C8A C9A . . . . -177.25(13) ?
C13A C8A C9A C10A . . . . -0.50(19) ?
C7A C8A C9A C10A . . . . 179.24(12) ?
C13A C8A C9A C1A . . . . 179.07(11) ?
O1A C1A C9A C10A . . . . -59.46(17) ?
C2A C1A C9A C10A . . . . -179.15(14) ?
C14A C1A C9A C10A . . . . 59.45(18) ?
O1A C1A C9A C8A . . . . 121.03(11) ?
C14A C1A C9A C8A . . . . -120.07(13) ?
C8A C9A C10A C11A . . . . -0.5(2) ?
C1A C9A C10A C11A . . . . 180.00(14) ?
C9A C10A C11A C12A . . . . 0.9(3) ?
C10A C11A C12A C13A . . . . -0.3(3) ?
C11A C12A C13A C8A . . . . -0.7(3) ?
C9A C8A C13A C12A . . . . 1.1(2) ?
C7A C8A C13A C12A . . . . -178.54(14) ?
C1A O1A O1B C1B 2_666 2_666 . . -30.0(2) n
O1B O1A O1B C1B 2_666 . . . 176.70(10) n
O1B O1A O1B C1B 2_666 2_666 . . -175.1(2) n
O1A O1B C1B C14B . . . . -155.80(10) n
O1A O1B C1B C14B 2_666 . . . 18.7(2) ?
C9B C1B C2B C7B . . . . 3.00(10) n
C1B C2B C7B C8B . . . . -1.70(10) n
C2B C7B C8B C9B . . . . -0.40(10) n
C7B C8B C9B C1B . . . . 2.40(10) n
C2B C1B C9B C8B . . . . -3.20(10) n
O1B C1B C2B C3B . . . . -56.77(18) ?
C9B C1B C2B C3B . . . . -177.33(13) ?
C14B C1B C2B C3B . . . . 62.85(18) ?
O1B C1B C2B C7B . . . . 123.52(12) ?
C14B C1B C2B C7B . . . . -116.87(13) ?
C7B C2B C3B C4B . . . . 0.9(2) ?
C1B C2B C3B C4B . . . . -178.80(14) ?
C2B C3B C4B C5B . . . . 0.1(3) ?
C3B C4B C5B C6B . . . . -1.1(3) ?
C4B C5B C6B C7B . . . . 1.0(2) ?
C3B C2B C7B C6B . . . . -0.98(19) ?
C1B C2B C7B C6B . . . . 178.77(11) ?
C3B C2B C7B C8B . . . . 178.53(11) ?
C5B C6B C7B C2B . . . . 0.0(2) ?
C5B C6B C7B C8B . . . . -179.37(13) ?
C2B C7B C8B C13B . . . . 179.34(13) ?
C6B C7B C8B C13B . . . . -1.2(2) ?
C6B C7B C8B C9B . . . . 179.04(13) ?
C13B C8B C9B C10B . . . . 1.29(18) ?
C7B C8B C9B C10B . . . . -178.95(11) ?
C13B C8B C9B C1B . . . . -177.40(11) ?
O1B C1B C9B C10B . . . . 57.68(17) ?
C2B C1B C9B C10B . . . . 178.28(13) ?
C14B C1B C9B C10B . . . . -61.64(18) ?
O1B C1B C9B C8B . . . . -123.80(11) ?
C14B C1B C9B C8B . . . . 116.89(13) ?
C8B C9B C10B C11B . . . . -0.2(2) ?
C1B C9B C10B C11B . . . . 178.20(14) ?
C9B C10B C11B C12B . . . . -0.9(3) ?
C10B C11B C12B C13B . . . . 0.9(3) ?
C11B C12B C13B C8B . . . . 0.2(3) ?
C9B C8B C13B C12B . . . . -1.3(2) ?
C7B C8B C13B C12B . . . . 179.03(13) ?

loop_
_cod_related_entry_id
_cod_related_entry_database
_cod_related_entry_code
1 ChemSpider 86605
